data_7043834
loop_
_publ_author_name
'Pushkarev, Anatoly P.'
'Balashova, Tatyana V.'
'Kukinov, Andrey A.'
'Arsenyev, Maxim V.'
'Yablonskiy, Artem N.'
'Kryzhkov, Denis I.'
'Andreev, Boris A.'
'Rumyantcev, Roman V.'
'Fukin, Georgy K.'
'Bochkarev, Mikhail N.'

_publ_section_title
;
 Sensitization of NIR luminescence of Yb3+ by Zn2+ chromophores in
 heterometallic complexes with a bridging Schiff-base ligand
;
_journal_name_full 'Dalton Trans.'
_journal_paper_doi 10.1039/C7DT01340J
_journal_year 2017
_chemical_formula_sum 'C66 H56 N6 O13 Yb2'
_chemical_formula_weight 1487.24
_space_group_crystal_system monoclinic
_space_group_IT_number 14
_space_group_name_Hall '-P 2yn'
_space_group_name_H-M_alt 'P 1 21/n 1'
_symmetry_space_group_name_Hall '-P 2yn'
_symmetry_space_group_name_H-M 'P 1 21/n 1'
_atom_sites_solution_hydrogens mixed
_atom_sites_solution_primary dual
_atom_sites_solution_secondary difmap
_audit_creation_method SHELXL-2014/7
_audit_update_record
;
2017-04-05 deposited with the CCDC.
2017-07-04 downloaded from the CCDC.
;
_cell_angle_alpha 90
_cell_angle_beta 99.043(2)
_cell_angle_gamma 90
_cell_formula_units_Z 4
_cell_length_a 13.1157(5)
_cell_length_b 19.4737(7)
_cell_length_c 23.2334(3)
_cell_measurement_reflns_used 19852
_cell_measurement_temperature 100(2)
_cell_measurement_theta_max 32.5660
_cell_measurement_theta_min 3.0120
_cell_volume 5860.3(3)
_computing_cell_refinement 'CrysAlisPro, Agilent Technologies'
_computing_data_collection 'CrysAlisPro, Agilent Technologies'
_computing_data_reduction 'CrysAlisPro, Agilent Technologies'
_computing_molecular_graphics 'SHELXTL (Sheldrick, 2000)'
_computing_publication_material 'SHELXTL (Sheldrick, 2000)'
_computing_structure_refinement 'SHELXL-2014 (Sheldrick, 2014)'
_computing_structure_solution 'SHELXS-2014 (Sheldrick, 2014)'
_diffrn_ambient_temperature 100(2)
_diffrn_measured_fraction_theta_full 0.991
_diffrn_measured_fraction_theta_max 0.993
_diffrn_measurement_device_type 'Xcalibur EOS'
_diffrn_measurement_method '\w scans'
_diffrn_radiation_monochromator graphite
_diffrn_radiation_source 'Enhance (Mo) X-ray Source'
_diffrn_radiation_type MoK\a
_diffrn_radiation_wavelength 0.71073
_diffrn_reflns_av_R_equivalents 0.0249
_diffrn_reflns_av_unetI/netI 0.0344
_diffrn_reflns_Laue_measured_fraction_full 0.991
_diffrn_reflns_Laue_measured_fraction_max 0.993
_diffrn_reflns_limit_h_max 17
_diffrn_reflns_limit_h_min -17
_diffrn_reflns_limit_k_max 15
_diffrn_reflns_limit_k_min -25
_diffrn_reflns_limit_l_max 28
_diffrn_reflns_limit_l_min -30
_diffrn_reflns_number 32714
_diffrn_reflns_point_group_measured_fraction_full 0.991
_diffrn_reflns_point_group_measured_fraction_max 0.993
_diffrn_reflns_theta_full 25.242
_diffrn_reflns_theta_max 28.000
_diffrn_reflns_theta_min 3.021
_exptl_absorpt_coefficient_mu 3.244
_exptl_absorpt_correction_T_max 1.00000
_exptl_absorpt_correction_T_min 0.78172
_exptl_absorpt_correction_type multi-scan
_exptl_absorpt_process_details
;
CrysAlisPro, Agilent Technologies, Version 1.171.37.35.
Empirical absorption correction using spherical harmonics,
implemented in SCALE3 ABSPACK scaling algorithm.
;
_exptl_crystal_colour yellow
_exptl_crystal_density_diffrn 1.686
_exptl_crystal_description prism
_exptl_crystal_F_000 2952
_exptl_crystal_size_max 0.400
_exptl_crystal_size_mid 0.200
_exptl_crystal_size_min 0.200
_refine_diff_density_max 0.723
_refine_diff_density_min -0.661
_refine_diff_density_rms 0.100
_refine_ls_extinction_method none
_refine_ls_goodness_of_fit_ref 1.024
_refine_ls_hydrogen_treatment mixed
_refine_ls_matrix_type full
_refine_ls_number_parameters 800
_refine_ls_number_reflns 14043
_refine_ls_number_restraints 6
_refine_ls_restrained_S_all 1.024
_refine_ls_R_factor_all 0.0366
_refine_ls_R_factor_gt 0.0246
_refine_ls_shift/su_max 0.002
_refine_ls_shift/su_mean 0.000
_refine_ls_structure_factor_coef Fsqd
_refine_ls_weighting_details 'w=1/[\s^2^(Fo^2^)+(0.0207P)^2^+1.5045P] where P=(Fo^2^+2Fc^2^)/3'
_refine_ls_weighting_scheme calc
_refine_ls_wR_factor_gt 0.0473
_refine_ls_wR_factor_ref 0.0498
_reflns_Friedel_coverage 0.000
_reflns_number_gt 11638
_reflns_number_total 14043
_reflns_threshold_expression 'I > 2\s(I)'
_cod_data_source_file c7dt01340j2.cif
_cod_data_source_block ybsalen
_cod_database_code 7043834
_shelx_shelxl_version_number 2014/7
_shelx_space_group_comment
;
The symmetry employed for this shelxl refinement is uniquely defined
by the following loop, which should always be used as a source of
symmetry information in preference to the above space-group names.
They are only intended as comments.
;
_shelx_estimated_absorpt_t_min 0.357
_shelx_estimated_absorpt_t_max 0.563

loop_
_space_group_symop_operation_xyz
'x, y, z'
'-x+1/2, y+1/2, -z+1/2'
'-x, -y, -z'
'x-1/2, -y-1/2, z-1/2'

loop_
_atom_site_label
_atom_site_type_symbol
_atom_site_fract_x
_atom_site_fract_y
_atom_site_fract_z
_atom_site_U_iso_or_equiv
_atom_site_adp_type
_atom_site_occupancy
_atom_site_site_symmetry_order
_atom_site_calc_flag
_atom_site_refinement_flags_posn
_atom_site_refinement_flags_adp
_atom_site_refinement_flags_occupancy
_atom_site_disorder_assembly
_atom_site_disorder_group
Yb1 Yb 0.42396(2) 0.46176(2) 0.74975(2) 0.01101(3) Uani 1 1 d . . . . .
Yb2 Yb 0.53956(2) 0.28785(2) 0.72614(2) 0.01217(3) Uani 1 1 d . . . . .
O1 O 0.28294(14) 0.41375(9) 0.70418(8) 0.0178(4) Uani 1 1 d . . . . .
O2 O 0.15155(15) 0.30343(10) 0.68171(10) 0.0277(5) Uani 1 1 d . . . . .
O3 O 0.32568(14) 0.47385(9) 0.81630(8) 0.0168(4) Uani 1 1 d . . . . .
O4 O 0.24270(16) 0.42265(10) 0.90159(9) 0.0263(5) Uani 1 1 d . . . . .
O5 O 0.49096(13) 0.39506(9) 0.68453(7) 0.0123(4) Uani 1 1 d . . . . .
O6 O 0.39390(14) 0.35384(9) 0.57952(8) 0.0174(4) Uani 1 1 d . . . . .
O7 O 0.47074(13) 0.35582(9) 0.78998(7) 0.0128(4) Uani 1 1 d . . . . .
O8 O 0.38618(15) 0.23703(9) 0.80298(8) 0.0206(4) Uani 1 1 d . . . . .
O9 O 0.55416(14) 0.17755(9) 0.73887(8) 0.0165(4) Uani 1 1 d . . . . .
O10 O 0.47882(16) 0.05320(10) 0.71750(9) 0.0269(5) Uani 1 1 d . . . . .
O11 O 0.58392(13) 0.27111(9) 0.64067(7) 0.0142(4) Uani 1 1 d . . . . .
O12 O 0.54766(15) 0.23682(10) 0.52187(8) 0.0248(4) Uani 1 1 d . . . . .
N1 N 0.35922(16) 0.53456(11) 0.66303(9) 0.0152(4) Uani 1 1 d . . . . .
N2 N 0.41283(16) 0.58604(11) 0.76767(9) 0.0142(4) Uani 1 1 d . . . . .
N3 N 0.59824(16) 0.50922(11) 0.73894(9) 0.0131(4) Uani 1 1 d . . . . .
N4 N 0.54780(16) 0.47735(10) 0.84109(9) 0.0136(4) Uani 1 1 d . . . . .
N5 N 0.65904(16) 0.26846(11) 0.81716(9) 0.0158(5) Uani 1 1 d . . . . .
N6 N 0.71223(16) 0.33959(11) 0.73037(9) 0.0144(4) Uani 1 1 d . . . . .
C1 C 0.2216(2) 0.41262(14) 0.65506(12) 0.0192(6) Uani 1 1 d . . . . .
C2 C 0.1499(2) 0.35687(15) 0.64221(13) 0.0231(6) Uani 1 1 d . . . . .
C3 C 0.0850(2) 0.35285(17) 0.58960(14) 0.0300(7) Uani 1 1 d . . . . .
H3A H 0.0403 0.3145 0.5818 0.036 Uiso 1 1 calc R U . . .
C4 C 0.0839(2) 0.40433(17) 0.54742(14) 0.0321(8) Uani 1 1 d . . . . .
H4A H 0.0386 0.4009 0.5114 0.038 Uiso 1 1 calc R U . . .
C5 C 0.1489(2) 0.45991(16) 0.55866(13) 0.0281(7) Uani 1 1 d . . . . .
H5A H 0.1468 0.4955 0.5305 0.034 Uiso 1 1 calc R U . . .
C6 C 0.2190(2) 0.46476(15) 0.61163(12) 0.0203(6) Uani 1 1 d . . . . .
C7 C 0.2845(2) 0.52429(14) 0.62028(11) 0.0175(6) Uani 1 1 d . . . . .
H7A H 0.2717 0.5596 0.5918 0.021 Uiso 1 1 calc R U . . .
C8 C 0.4137(2) 0.59803(13) 0.66567(11) 0.0162(5) Uani 1 1 d . . . . .
C9 C 0.4407(2) 0.63220(14) 0.61755(12) 0.0216(6) Uani 1 1 d . . . . .
H9A H 0.4193 0.6145 0.5795 0.026 Uiso 1 1 calc R U . . .
C10 C 0.4991(2) 0.69244(15) 0.62513(13) 0.0272(7) Uani 1 1 d . . . . .
H10A H 0.5170 0.7158 0.5922 0.033 Uiso 1 1 calc R U . . .
C11 C 0.5310(2) 0.71796(14) 0.68058(13) 0.0257(6) Uani 1 1 d . . . . .
H11A H 0.5717 0.7585 0.6857 0.031 Uiso 1 1 calc R U . . .
C12 C 0.5039(2) 0.68442(13) 0.72929(13) 0.0210(6) Uani 1 1 d . . . . .
H12A H 0.5261 0.7022 0.7673 0.025 Uiso 1 1 calc R U . . .
C13 C 0.4444(2) 0.62512(13) 0.72199(12) 0.0165(5) Uani 1 1 d . . . . .
C14 C 0.3843(2) 0.61768(13) 0.81153(12) 0.0169(5) Uani 1 1 d . . . . .
H14A H 0.3893 0.6663 0.8119 0.020 Uiso 1 1 calc R U . . .
C15 C 0.3455(2) 0.58574(14) 0.85989(11) 0.0179(5) Uani 1 1 d . . . . .
C16 C 0.3280(2) 0.62846(16) 0.90691(12) 0.0260(7) Uani 1 1 d . . . . .
H16A H 0.3456 0.6758 0.9067 0.031 Uiso 1 1 calc R U . . .
C17 C 0.2863(2) 0.60226(17) 0.95239(13) 0.0315(7) Uani 1 1 d . . . . .
H17A H 0.2761 0.6312 0.9839 0.038 Uiso 1 1 calc R U . . .
C18 C 0.2582(2) 0.53234(17) 0.95271(13) 0.0282(7) Uani 1 1 d . . . . .
H18A H 0.2297 0.5143 0.9847 0.034 Uiso 1 1 calc R U . . .
C19 C 0.2718(2) 0.48992(16) 0.90705(12) 0.0223(6) Uani 1 1 d . . . . .
C20 C 0.31728(19) 0.51516(14) 0.85894(11) 0.0159(5) Uani 1 1 d . . . . .
C21 C 0.1293(3) 0.32284(16) 0.73818(15) 0.0343(8) Uani 1 1 d . . . . .
H21A H 0.1403 0.2833 0.7646 0.052 Uiso 1 1 calc R U . . .
H21B H 0.0573 0.3380 0.7346 0.052 Uiso 1 1 calc R U . . .
H21C H 0.1751 0.3604 0.7538 0.052 Uiso 1 1 calc R U . . .
C22 C 0.1884(3) 0.39488(18) 0.94457(15) 0.0395(8) Uani 1 1 d . . . . .
H22A H 0.1699 0.3470 0.9348 0.059 Uiso 1 1 calc R U . . .
H22B H 0.1255 0.4217 0.9457 0.059 Uiso 1 1 calc R U . . .
H22C H 0.2324 0.3967 0.9828 0.059 Uiso 1 1 calc R U . . .
C23 C 0.52216(19) 0.42016(12) 0.63672(11) 0.0117(5) Uani 1 1 d . . . . .
C24 C 0.4776(2) 0.39670(13) 0.58093(11) 0.0152(5) Uani 1 1 d . . . . .
C25 C 0.5188(2) 0.41577(13) 0.53168(11) 0.0176(5) Uani 1 1 d . . . . .
H25A H 0.4891 0.3986 0.4945 0.021 Uiso 1 1 calc R U . . .
C26 C 0.6040(2) 0.46013(13) 0.53644(11) 0.0193(6) Uani 1 1 d . . . . .
H26A H 0.6337 0.4713 0.5029 0.023 Uiso 1 1 calc R U . . .
C27 C 0.6441(2) 0.48725(14) 0.58958(12) 0.0175(5) Uani 1 1 d . . . . .
H27A H 0.7006 0.5182 0.5926 0.021 Uiso 1 1 calc R U . . .
C28 C 0.6019(2) 0.46957(13) 0.63980(11) 0.0145(5) Uani 1 1 d . . . . .
C29 C 0.6437(2) 0.50418(13) 0.69382(11) 0.0153(5) Uani 1 1 d . . . . .
H29A H 0.7099 0.5247 0.6960 0.018 Uiso 1 1 calc R U . . .
C30 C 0.64444(19) 0.54979(12) 0.78714(11) 0.0141(5) Uani 1 1 d . . . . .
C31 C 0.7128(2) 0.60418(14) 0.78335(12) 0.0195(6) Uani 1 1 d . . . . .
H31A H 0.7363 0.6135 0.7475 0.023 Uiso 1 1 calc R U . . .
C32 C 0.7461(2) 0.64448(15) 0.83192(13) 0.0255(6) Uani 1 1 d . . . . .
H32A H 0.7946 0.6802 0.8296 0.031 Uiso 1 1 calc R U . . .
C33 C 0.7091(2) 0.63287(15) 0.88372(13) 0.0262(7) Uani 1 1 d . . . . .
H33A H 0.7292 0.6625 0.9160 0.031 Uiso 1 1 calc R U . . .
C34 C 0.6429(2) 0.57823(14) 0.88890(12) 0.0204(6) Uani 1 1 d . . . . .
H34A H 0.6183 0.5701 0.9246 0.024 Uiso 1 1 calc R U . . .
C35 C 0.61304(19) 0.53552(13) 0.84092(11) 0.0158(5) Uani 1 1 d . . . . .
C36 C 0.5499(2) 0.44283(13) 0.88866(11) 0.0147(5) Uani 1 1 d . . . . .
H36A H 0.5913 0.4599 0.9229 0.018 Uiso 1 1 calc R U . . .
C37 C 0.49296(19) 0.37949(13) 0.89346(11) 0.0152(5) Uani 1 1 d . . . . .
C38 C 0.4790(2) 0.35706(14) 0.94924(12) 0.0204(6) Uani 1 1 d . . . . .
H38A H 0.5032 0.3847 0.9822 0.024 Uiso 1 1 calc R U . . .
C39 C 0.4310(2) 0.29611(15) 0.95670(12) 0.0229(6) Uani 1 1 d . . . . .
H39A H 0.4207 0.2821 0.9946 0.027 Uiso 1 1 calc R U . . .
C40 C 0.3968(2) 0.25423(14) 0.90841(12) 0.0212(6) Uani 1 1 d . . . . .
H40A H 0.3633 0.2119 0.9135 0.025 Uiso 1 1 calc R U . . .
C41 C 0.4121(2) 0.27464(13) 0.85321(11) 0.0156(5) Uani 1 1 d . . . . .
C42 C 0.45822(19) 0.33865(13) 0.84403(11) 0.0136(5) Uani 1 1 d . . . . .
C43 C 0.3392(2) 0.33598(16) 0.52382(12) 0.0239(6) Uani 1 1 d . . . . .
H43A H 0.2762 0.3110 0.5285 0.036 Uiso 1 1 calc R U . . .
H43B H 0.3829 0.3068 0.5034 0.036 Uiso 1 1 calc R U . . .
H43C H 0.3209 0.3778 0.5011 0.036 Uiso 1 1 calc R U . . .
C44 C 0.3344(2) 0.17289(14) 0.80790(13) 0.0255(6) Uani 1 1 d . . . . .
H44A H 0.2683 0.1813 0.8213 0.038 Uiso 1 1 calc R U . . .
H44B H 0.3775 0.1434 0.8360 0.038 Uiso 1 1 calc R U . . .
H44C H 0.3221 0.1502 0.7698 0.038 Uiso 1 1 calc R U . . .
C45 C 0.5632(2) 0.13403(14) 0.78242(12) 0.0178(5) Uani 1 1 d . . . . .
C46 C 0.5224(2) 0.06611(14) 0.77345(13) 0.0220(6) Uani 1 1 d . . . . .
C47 C 0.5254(2) 0.02142(15) 0.81985(14) 0.0264(7) Uani 1 1 d . . . . .
H47A H 0.4951 -0.0228 0.8134 0.032 Uiso 1 1 calc R U . . .
C48 C 0.5717(2) 0.03952(16) 0.87589(14) 0.0295(7) Uani 1 1 d . . . . .
H48A H 0.5723 0.0082 0.9073 0.035 Uiso 1 1 calc R U . . .
C49 C 0.6164(2) 0.10298(16) 0.88525(13) 0.0255(6) Uani 1 1 d . . . . .
H49A H 0.6500 0.1149 0.9232 0.031 Uiso 1 1 calc R U . . .
C50 C 0.6134(2) 0.15116(14) 0.83931(12) 0.0192(6) Uani 1 1 d . . . . .
C51 C 0.6669(2) 0.21528(14) 0.85153(11) 0.0180(5) Uani 1 1 d . . . . .
H51A H 0.7118 0.2191 0.8877 0.022 Uiso 1 1 calc R U . . .
C52 C 0.7240(2) 0.32624(14) 0.83372(11) 0.0168(5) Uani 1 1 d . . . . .
C53 C 0.7594(2) 0.34686(15) 0.89081(12) 0.0212(6) Uani 1 1 d . . . . .
H53A H 0.7406 0.3215 0.9224 0.025 Uiso 1 1 calc R U . . .
C54 C 0.8221(2) 0.40438(15) 0.90170(12) 0.0243(6) Uani 1 1 d . . . . .
H54A H 0.8468 0.4178 0.9407 0.029 Uiso 1 1 calc R U . . .
C55 C 0.8485(2) 0.44209(15) 0.85583(13) 0.0245(6) Uani 1 1 d . . . . .
H55A H 0.8906 0.4818 0.8635 0.029 Uiso 1 1 calc R U . . .
C56 C 0.8141(2) 0.42234(14) 0.79872(12) 0.0204(6) Uani 1 1 d . . . . .
H56A H 0.8327 0.4484 0.7674 0.024 Uiso 1 1 calc R U . . .
C57 C 0.75194(19) 0.36418(13) 0.78722(11) 0.0150(5) Uani 1 1 d . . . . .
C58 C 0.7687(2) 0.34635(13) 0.68958(12) 0.0166(5) Uani 1 1 d . . . . .
H58A H 0.8339 0.3678 0.7006 0.020 Uiso 1 1 calc R U . . .
C59 C 0.7439(2) 0.32518(13) 0.62962(12) 0.0168(5) Uani 1 1 d . . . . .
C60 C 0.8144(2) 0.34287(14) 0.59251(12) 0.0206(6) Uani 1 1 d . . . . .
H60A H 0.8751 0.3675 0.6077 0.025 Uiso 1 1 calc R U . . .
C61 C 0.7972(2) 0.32510(14) 0.53420(12) 0.0221(6) Uani 1 1 d . . . . .
H61A H 0.8449 0.3380 0.5093 0.026 Uiso 1 1 calc R U . . .
C62 C 0.7083(2) 0.28789(14) 0.51247(12) 0.0208(6) Uani 1 1 d . . . . .
H62A H 0.6963 0.2752 0.4725 0.025 Uiso 1 1 calc R U . . .
C63 C 0.6377(2) 0.26926(14) 0.54789(12) 0.0183(6) Uani 1 1 d . . . . .
C64 C 0.6520(2) 0.28802(13) 0.60783(11) 0.0147(5) Uani 1 1 d . . . . .
C65 C 0.4263(2) -0.01101(15) 0.70687(16) 0.0332(8) Uani 1 1 d . . . . .
H65A H 0.3974 -0.0146 0.6654 0.050 Uiso 1 1 calc R U . . .
H65B H 0.3705 -0.0138 0.7303 0.050 Uiso 1 1 calc R U . . .
H65C H 0.4752 -0.0487 0.7176 0.050 Uiso 1 1 calc R U . . .
C66 C 0.5204(2) 0.17354(16) 0.54740(13) 0.0304(7) Uani 1 1 d . . . . .
H66A H 0.4559 0.1560 0.5253 0.046 Uiso 1 1 calc R U . . .
H66B H 0.5112 0.1817 0.5879 0.046 Uiso 1 1 calc R U . . .
H66C H 0.5755 0.1398 0.5464 0.046 Uiso 1 1 calc R U . . .
O1S O 0.37386(17) 0.25494(13) 0.67340(10) 0.0347(5) Uani 1 1 d D . . . .
H1 H 0.3704(18) 0.2774(10) 0.6364(4) 0.042 Uiso 1 1 d D U . . .
H2 H 0.361(2) 0.2076(3) 0.6639(9) 0.042 Uiso 0.44(4) 1 d D U P A 1
H2' H 0.3133(12) 0.2701(13) 0.6880(9) 0.042 Uiso 0.56(4) 1 d D U P A 2

loop_
_atom_site_aniso_label
_atom_site_aniso_U_11
_atom_site_aniso_U_22
_atom_site_aniso_U_33
_atom_site_aniso_U_23
_atom_site_aniso_U_13
_atom_site_aniso_U_12
Yb1 0.01076(5) 0.01151(5) 0.01119(5) -0.00072(4) 0.00308(4) -0.00057(4)
Yb2 0.01346(5) 0.01215(5) 0.01083(5) -0.00008(4) 0.00169(4) 0.00125(4)
O1 0.0144(9) 0.0189(9) 0.0198(10) -0.0031(8) 0.0021(8) -0.0046(8)
O2 0.0179(10) 0.0204(10) 0.0449(13) -0.0098(9) 0.0051(10) -0.0041(9)
O3 0.0153(9) 0.0189(9) 0.0180(9) 0.0009(7) 0.0076(7) 0.0016(8)
O4 0.0261(11) 0.0305(11) 0.0253(11) 0.0093(9) 0.0136(9) 0.0005(9)
O5 0.0137(8) 0.0151(8) 0.0090(8) 0.0009(7) 0.0040(7) -0.0009(7)
O6 0.0162(9) 0.0212(9) 0.0143(9) -0.0002(8) 0.0008(7) -0.0025(8)
O7 0.0154(9) 0.0141(8) 0.0097(8) 0.0030(7) 0.0043(7) 0.0005(7)
O8 0.0284(10) 0.0157(9) 0.0174(10) -0.0025(8) 0.0031(8) -0.0051(9)
O9 0.0189(9) 0.0145(9) 0.0166(9) 0.0035(7) 0.0042(7) 0.0002(8)
O10 0.0266(11) 0.0192(10) 0.0326(12) 0.0038(9) -0.0024(9) -0.0057(9)
O11 0.0151(9) 0.0135(9) 0.0143(9) 0.0006(7) 0.0037(7) 0.0008(7)
O12 0.0247(10) 0.0330(11) 0.0151(10) -0.0033(8) -0.0020(8) 0.0001(9)
N1 0.0167(10) 0.0149(10) 0.0148(11) -0.0010(9) 0.0047(9) 0.0023(9)
N2 0.0146(10) 0.0137(10) 0.0142(11) -0.0010(8) 0.0014(9) -0.0010(9)
N3 0.0118(10) 0.0105(10) 0.0170(11) -0.0003(8) 0.0018(8) -0.0001(9)
N4 0.0121(10) 0.0133(10) 0.0160(11) -0.0006(8) 0.0043(8) -0.0014(9)
N5 0.0137(10) 0.0207(11) 0.0138(11) -0.0013(9) 0.0042(9) 0.0016(9)
N6 0.0147(10) 0.0150(10) 0.0128(11) 0.0003(8) 0.0000(8) 0.0016(9)
C1 0.0117(12) 0.0234(14) 0.0225(14) -0.0083(12) 0.0024(11) 0.0036(11)
C2 0.0139(13) 0.0224(14) 0.0337(17) -0.0118(13) 0.0054(12) 0.0009(12)
C3 0.0130(13) 0.0365(18) 0.0401(19) -0.0212(15) 0.0033(13) -0.0016(13)
C4 0.0190(14) 0.047(2) 0.0273(17) -0.0170(15) -0.0058(13) 0.0044(14)
C5 0.0220(14) 0.0378(17) 0.0232(15) -0.0086(14) -0.0001(12) 0.0083(14)
C6 0.0134(12) 0.0279(15) 0.0186(14) -0.0073(12) 0.0001(10) 0.0062(12)
C7 0.0183(13) 0.0211(14) 0.0139(13) 0.0005(10) 0.0053(10) 0.0058(11)
C8 0.0169(12) 0.0149(12) 0.0174(13) 0.0025(10) 0.0043(10) 0.0065(11)
C9 0.0270(15) 0.0236(14) 0.0157(14) 0.0035(11) 0.0079(11) 0.0050(12)
C10 0.0335(17) 0.0231(15) 0.0286(17) 0.0087(12) 0.0160(14) 0.0037(13)
C11 0.0293(16) 0.0152(13) 0.0348(17) 0.0040(12) 0.0120(13) 0.0009(13)
C12 0.0221(14) 0.0127(12) 0.0291(16) -0.0039(11) 0.0068(12) 0.0033(12)
C13 0.0148(12) 0.0136(12) 0.0220(14) 0.0025(10) 0.0058(11) 0.0037(11)
C14 0.0161(12) 0.0136(12) 0.0205(14) -0.0048(10) 0.0014(10) 0.0033(11)
C15 0.0147(12) 0.0240(14) 0.0148(13) -0.0027(11) 0.0017(10) 0.0039(11)
C16 0.0265(15) 0.0339(17) 0.0175(14) -0.0099(12) 0.0032(12) 0.0004(14)
C17 0.0324(17) 0.047(2) 0.0164(15) -0.0108(14) 0.0065(13) -0.0004(16)
C18 0.0261(15) 0.0440(19) 0.0162(14) 0.0031(13) 0.0085(12) 0.0015(15)
C19 0.0176(13) 0.0328(16) 0.0170(14) 0.0047(12) 0.0043(11) 0.0047(13)
C20 0.0118(12) 0.0222(13) 0.0134(13) 0.0005(10) 0.0014(10) 0.0040(11)
C21 0.0324(17) 0.0240(16) 0.051(2) -0.0060(15) 0.0209(16) -0.0085(14)
C22 0.043(2) 0.045(2) 0.0345(19) 0.0161(16) 0.0189(16) 0.0008(17)
C23 0.0123(11) 0.0108(11) 0.0133(12) 0.0017(9) 0.0053(9) 0.0054(10)
C24 0.0151(12) 0.0144(12) 0.0165(13) 0.0022(10) 0.0034(10) 0.0039(11)
C25 0.0229(14) 0.0185(13) 0.0118(13) 0.0004(10) 0.0037(10) 0.0058(12)
C26 0.0262(14) 0.0180(13) 0.0156(13) 0.0044(11) 0.0094(11) 0.0061(12)
C27 0.0187(13) 0.0161(12) 0.0194(14) 0.0025(11) 0.0075(11) 0.0010(11)
C28 0.0169(12) 0.0139(12) 0.0135(12) 0.0029(10) 0.0052(10) 0.0045(11)
C29 0.0128(12) 0.0127(12) 0.0209(14) 0.0019(10) 0.0039(10) 0.0001(10)
C30 0.0125(11) 0.0130(12) 0.0171(13) -0.0016(10) 0.0028(10) 0.0004(10)
C31 0.0200(13) 0.0203(13) 0.0194(14) 0.0001(11) 0.0066(11) -0.0039(12)
C32 0.0265(15) 0.0229(14) 0.0280(16) -0.0045(12) 0.0067(13) -0.0109(13)
C33 0.0291(16) 0.0260(15) 0.0231(15) -0.0090(12) 0.0029(12) -0.0113(13)
C34 0.0235(14) 0.0218(14) 0.0167(14) -0.0033(11) 0.0060(11) -0.0058(12)
C35 0.0120(11) 0.0157(12) 0.0190(13) -0.0001(11) 0.0004(10) -0.0013(11)
C36 0.0160(12) 0.0180(12) 0.0106(12) -0.0031(10) 0.0031(10) -0.0006(11)
C37 0.0147(12) 0.0181(13) 0.0134(13) 0.0022(10) 0.0043(10) 0.0006(11)
C38 0.0244(14) 0.0229(14) 0.0136(13) -0.0005(11) 0.0025(11) -0.0017(12)
C39 0.0267(15) 0.0281(15) 0.0150(14) 0.0036(11) 0.0068(11) -0.0035(13)
C40 0.0250(14) 0.0180(13) 0.0216(14) 0.0047(11) 0.0071(12) -0.0059(12)
C41 0.0139(12) 0.0167(13) 0.0163(13) -0.0008(10) 0.0027(10) 0.0000(11)
C42 0.0121(11) 0.0176(12) 0.0117(12) 0.0038(10) 0.0035(9) 0.0018(10)
C43 0.0223(14) 0.0304(15) 0.0178(14) -0.0040(12) -0.0008(11) -0.0015(13)
C44 0.0257(15) 0.0197(14) 0.0308(17) -0.0023(12) 0.0034(13) -0.0075(13)
C45 0.0141(12) 0.0181(13) 0.0221(14) 0.0068(11) 0.0058(11) 0.0038(11)
C46 0.0154(13) 0.0210(14) 0.0302(16) 0.0044(12) 0.0054(12) -0.0014(12)
C47 0.0180(14) 0.0201(14) 0.0415(19) 0.0117(13) 0.0058(13) -0.0015(12)
C48 0.0271(15) 0.0302(16) 0.0327(17) 0.0184(14) 0.0091(13) 0.0030(14)
C49 0.0244(15) 0.0341(17) 0.0185(15) 0.0106(13) 0.0049(12) 0.0046(13)
C50 0.0153(13) 0.0219(14) 0.0206(14) 0.0074(11) 0.0037(11) 0.0040(11)
C51 0.0165(12) 0.0242(14) 0.0134(13) 0.0023(11) 0.0028(10) 0.0027(12)
C52 0.0134(12) 0.0199(13) 0.0170(13) -0.0033(11) 0.0018(10) 0.0015(11)
C53 0.0211(14) 0.0270(15) 0.0151(13) -0.0021(11) 0.0011(11) 0.0050(12)
C54 0.0227(14) 0.0317(16) 0.0168(14) -0.0076(12) -0.0024(11) 0.0019(13)
C55 0.0197(14) 0.0244(14) 0.0272(16) -0.0081(12) -0.0035(12) -0.0031(12)
C56 0.0161(13) 0.0222(14) 0.0228(15) -0.0012(11) 0.0033(11) 0.0006(12)
C57 0.0123(12) 0.0174(12) 0.0145(13) -0.0021(10) -0.0003(10) 0.0045(10)
C58 0.0143(12) 0.0146(12) 0.0213(14) 0.0005(11) 0.0042(11) 0.0010(11)
C59 0.0171(13) 0.0134(12) 0.0203(14) -0.0005(10) 0.0039(11) 0.0038(11)
C60 0.0199(13) 0.0187(13) 0.0249(15) -0.0007(11) 0.0090(12) 0.0020(12)
C61 0.0261(15) 0.0224(14) 0.0211(14) -0.0009(11) 0.0140(12) 0.0053(12)
C62 0.0277(15) 0.0216(13) 0.0140(13) 0.0011(11) 0.0057(11) 0.0092(13)
C63 0.0186(13) 0.0189(13) 0.0170(13) -0.0015(11) 0.0020(11) 0.0061(11)
C64 0.0182(12) 0.0124(11) 0.0138(12) 0.0016(10) 0.0031(10) 0.0070(11)
C65 0.0208(15) 0.0220(15) 0.053(2) 0.0034(15) -0.0064(15) -0.0049(13)
C66 0.0288(16) 0.0350(17) 0.0280(17) -0.0119(14) 0.0060(13) -0.0090(14)
O1S 0.0302(12) 0.0415(14) 0.0327(13) 0.0002(10) 0.0063(10) -0.0035(11)

loop_
_atom_type_symbol
_atom_type_description
_atom_type_scat_dispersion_real
_atom_type_scat_dispersion_imag
_atom_type_scat_source
C C 0.0033 0.0016 'International Tables Vol C Tables 4.2.6.8 and 6.1.1.4'
H H 0.0000 0.0000 'International Tables Vol C Tables 4.2.6.8 and 6.1.1.4'
N N 0.0061 0.0033 'International Tables Vol C Tables 4.2.6.8 and 6.1.1.4'
O O 0.0106 0.0060 'International Tables Vol C Tables 4.2.6.8 and 6.1.1.4'
Yb Yb -0.3850 5.5486 'International Tables Vol C Tables 4.2.6.8 and 6.1.1.4'

loop_
_geom_angle_atom_site_label_1
_geom_angle_atom_site_label_2
_geom_angle_atom_site_label_3
_geom_angle
O3 Yb1 O1 80.81(7)
O3 Yb1 O5 150.37(6)
O1 Yb1 O5 79.60(6)
O3 Yb1 O7 87.62(6)
O1 Yb1 O7 87.99(6)
O5 Yb1 O7 69.72(6)
O3 Yb1 N2 73.51(7)
O1 Yb1 N2 115.65(7)
O5 Yb1 N2 135.46(7)
O7 Yb1 N2 145.96(6)
O3 Yb1 N4 76.12(7)
O1 Yb1 N4 148.80(7)
O5 Yb1 N4 111.74(6)
O7 Yb1 N4 70.50(6)
N2 Yb1 N4 77.49(7)
O3 Yb1 N1 110.31(7)
O1 Yb1 N1 72.46(7)
O5 Yb1 N1 84.54(6)
O7 Yb1 N1 150.25(6)
N2 Yb1 N1 63.74(7)
N4 Yb1 N1 135.55(7)
O3 Yb1 N3 132.88(7)
O1 Yb1 N3 145.10(7)
O5 Yb1 N3 72.00(6)
O7 Yb1 N3 100.43(6)
N2 Yb1 N3 74.62(7)
N4 Yb1 N3 63.71(7)
N1 Yb1 N3 84.84(7)
O3 Yb1 C23 165.64(7)
O1 Yb1 C23 85.04(7)
O5 Yb1 C23 20.42(6)
O7 Yb1 C23 89.45(6)
N2 Yb1 C23 115.39(7)
N4 Yb1 C23 116.01(7)
N1 Yb1 C23 67.20(6)
N3 Yb1 C23 61.48(7)
O3 Yb1 Yb2 119.69(5)
O1 Yb1 Yb2 82.83(5)
O5 Yb1 Yb2 35.63(4)
O7 Yb1 Yb2 34.10(4)
N2 Yb1 Yb2 159.87(5)
N4 Yb1 Yb2 90.58(5)
N1 Yb1 Yb2 118.92(5)
N3 Yb1 Yb2 85.60(5)
C23 Yb1 Yb2 55.50(4)
O9 Yb2 O11 86.89(6)
O9 Yb2 O7 121.43(6)
O11 Yb2 O7 150.46(6)
O9 Yb2 O5 161.47(6)
O11 Yb2 O5 81.47(6)
O7 Yb2 O5 68.99(6)
O9 Yb2 O1S 81.92(8)
O11 Yb2 O1S 81.10(7)
O7 Yb2 O1S 93.89(7)
O5 Yb2 O1S 82.07(7)
O9 Yb2 N5 72.54(7)
O11 Yb2 N5 122.41(7)
O7 Yb2 N5 78.06(6)
O5 Yb2 N5 125.94(7)
O1S Yb2 N5 143.15(8)
O9 Yb2 N6 109.74(7)
O11 Yb2 N6 73.89(7)
O7 Yb2 N6 101.07(7)
O5 Yb2 N6 80.86(6)
O1S Yb2 N6 151.47(7)
N5 Yb2 N6 64.58(7)
O9 Yb2 O8 69.66(6)
O11 Yb2 O8 141.09(6)
O7 Yb2 O8 56.17(5)
O5 Yb2 O8 111.57(5)
O1S Yb2 O8 65.60(6)
N5 Yb2 O8 80.60(6)
N6 Yb2 O8 142.51(6)
O9 Yb2 Yb1 153.32(5)
O11 Yb2 Yb1 115.85(4)
O7 Yb2 Yb1 34.61(4)
O5 Yb2 Yb1 34.38(4)
O1S Yb2 Yb1 87.81(6)
N5 Yb2 Yb1 103.22(5)
N6 Yb2 Yb1 90.85(5)
O8 Yb2 Yb1 83.67(3)
C1 O1 Yb1 142.86(17)
C2 O2 C21 115.0(2)
C20 O3 Yb1 137.94(17)
C19 O4 C22 117.6(2)
C23 O5 Yb1 123.10(14)
C23 O5 Yb2 124.72(14)
Yb1 O5 Yb2 109.99(7)
C24 O6 C43 117.2(2)
C42 O7 Yb2 125.96(15)
C42 O7 Yb1 122.75(15)
Yb2 O7 Yb1 111.29(7)
C41 O8 C44 116.9(2)
C41 O8 Yb2 103.06(15)
C44 O8 Yb2 133.75(16)
C45 O9 Yb2 137.70(17)
C46 O10 C65 116.5(2)
C64 O11 Yb2 143.15(16)
C63 O12 C66 117.4(2)
C7 N1 C8 118.7(2)
C7 N1 Yb1 130.53(18)
C8 N1 Yb1 110.67(15)
C14 N2 C13 119.2(2)
C14 N2 Yb1 129.21(18)
C13 N2 Yb1 111.61(16)
C29 N3 C30 119.2(2)
C29 N3 Yb1 126.69(17)
C30 N3 Yb1 113.97(16)
C36 N4 C35 119.1(2)
C36 N4 Yb1 126.29(17)
C35 N4 Yb1 114.15(15)
C51 N5 C52 118.4(2)
C51 N5 Yb2 128.97(18)
C52 N5 Yb2 112.59(16)
C58 N6 C57 118.4(2)
C58 N6 Yb2 129.64(17)
C57 N6 Yb2 111.95(16)
O1 C1 C6 123.8(2)
O1 C1 C2 119.6(3)
C6 C1 C2 116.6(2)
C3 C2 O2 119.3(3)
C3 C2 C1 121.3(3)
O2 C2 C1 119.2(2)
C2 C3 C4 121.2(3)
C2 C3 H3A 119.4
C4 C3 H3A 119.4
C5 C4 C3 119.4(3)
C5 C4 H4A 120.3
C3 C4 H4A 120.3
C4 C5 C6 120.9(3)
C4 C5 H5A 119.5
C6 C5 H5A 119.5
C5 C6 C1 120.4(3)
C5 C6 C7 117.8(3)
C1 C6 C7 121.8(2)
N1 C7 C6 126.5(2)
N1 C7 H7A 116.8
C6 C7 H7A 116.8
C9 C8 C13 119.6(2)
C9 C8 N1 124.7(2)
C13 C8 N1 115.7(2)
C10 C9 C8 120.2(3)
C10 C9 H9A 119.9
C8 C9 H9A 119.9
C11 C10 C9 119.9(3)
C11 C10 H10A 120.0
C9 C10 H10A 120.0
C10 C11 C12 120.5(3)
C10 C11 H11A 119.8
C12 C11 H11A 119.8
C13 C12 C11 119.9(3)
C13 C12 H12A 120.0
C11 C12 H12A 120.0
C12 C13 C8 119.8(2)
C12 C13 N2 125.4(2)
C8 C13 N2 114.8(2)
N2 C14 C15 126.0(2)
N2 C14 H14A 117.0
C15 C14 H14A 117.0
C16 C15 C20 120.3(3)
C16 C15 C14 117.7(3)
C20 C15 C14 121.8(2)
C17 C16 C15 120.7(3)
C17 C16 H16A 119.7
C15 C16 H16A 119.7
C16 C17 C18 120.1(3)
C16 C17 H17A 119.9
C18 C17 H17A 119.9
C19 C18 C17 120.6(3)
C19 C18 H18A 119.7
C17 C18 H18A 119.7
O4 C19 C18 125.4(3)
O4 C19 C20 113.6(2)
C18 C19 C20 121.0(3)
O3 C20 C15 124.0(2)
O3 C20 C19 118.7(2)
C15 C20 C19 117.3(2)
O2 C21 H21A 109.5
O2 C21 H21B 109.5
H21A C21 H21B 109.5
O2 C21 H21C 109.5
H21A C21 H21C 109.5
H21B C21 H21C 109.5
O4 C22 H22A 109.5
O4 C22 H22B 109.5
H22A C22 H22B 109.5
O4 C22 H22C 109.5
H22A C22 H22C 109.5
H22B C22 H22C 109.5
O5 C23 C28 121.8(2)
O5 C23 C24 120.6(2)
C28 C23 C24 117.6(2)
O5 C23 Yb1 36.48(10)
C28 C23 Yb1 100.12(15)
C24 C23 Yb1 132.28(17)
O6 C24 C25 123.7(2)
O6 C24 C23 115.6(2)
C25 C24 C23 120.7(2)
C24 C25 C26 120.5(2)
C24 C25 H25A 119.8
C26 C25 H25A 119.8
C27 C26 C25 119.8(2)
C27 C26 H26A 120.1
C25 C26 H26A 120.1
C26 C27 C28 120.5(3)
C26 C27 H27A 119.8
C28 C27 H27A 119.8
C27 C28 C23 120.5(2)
C27 C28 C29 117.2(2)
C23 C28 C29 122.3(2)
N3 C29 C28 125.3(2)
N3 C29 H29A 117.4
C28 C29 H29A 117.4
C31 C30 C35 119.1(2)
C31 C30 N3 124.6(2)
C35 C30 N3 116.2(2)
C32 C31 C30 120.0(3)
C32 C31 H31A 120.0
C30 C31 H31A 120.0
C31 C32 C33 120.4(3)
C31 C32 H32A 119.8
C33 C32 H32A 119.8
C34 C33 C32 120.6(3)
C34 C33 H33A 119.7
C32 C33 H33A 119.7
C33 C34 C35 119.2(3)
C33 C34 H34A 120.4
C35 C34 H34A 120.4
C34 C35 C30 120.5(2)
C34 C35 N4 124.5(2)
C30 C35 N4 114.9(2)
N4 C36 C37 124.4(2)
N4 C36 H36A 117.8
C37 C36 H36A 117.8
C38 C37 C42 120.1(2)
C38 C37 C36 118.5(2)
C42 C37 C36 121.3(2)
C39 C38 C37 121.0(3)
C39 C38 H38A 119.5
C37 C38 H38A 119.5
C38 C39 C40 119.9(3)
C38 C39 H39A 120.0
C40 C39 H39A 120.0
C41 C40 C39 119.9(3)
C41 C40 H40A 120.0
C39 C40 H40A 120.0
O8 C41 C40 125.5(2)
O8 C41 C42 113.3(2)
C40 C41 C42 121.2(2)
O7 C42 C37 123.5(2)
O7 C42 C41 118.7(2)
C37 C42 C41 117.7(2)
O6 C43 H43A 109.5
O6 C43 H43B 109.5
H43A C43 H43B 109.5
O6 C43 H43C 109.5
H43A C43 H43C 109.5
H43B C43 H43C 109.5
O8 C44 H44A 109.5
O8 C44 H44B 109.5
H44A C44 H44B 109.5
O8 C44 H44C 109.5
H44A C44 H44C 109.5
H44B C44 H44C 109.5
O9 C45 C50 122.6(2)
O9 C45 C46 120.0(2)
C50 C45 C46 117.4(2)
O10 C46 C47 125.9(3)
O10 C46 C45 113.7(2)
C47 C46 C45 120.4(3)
C46 C47 C48 121.6(3)
C46 C47 H47A 119.2
C48 C47 H47A 119.2
C49 C48 C47 119.3(3)
C49 C48 H48A 120.4
C47 C48 H48A 120.4
C48 C49 C50 121.1(3)
C48 C49 H49A 119.4
C50 C49 H49A 119.4
C49 C50 C45 120.0(3)
C49 C50 C51 118.1(3)
C45 C50 C51 121.8(2)
N5 C51 C50 125.5(2)
N5 C51 H51A 117.3
C50 C51 H51A 117.3
C53 C52 C57 119.5(2)
C53 C52 N5 125.4(2)
C57 C52 N5 115.1(2)
C54 C53 C52 120.3(3)
C54 C53 H53A 119.8
C52 C53 H53A 119.8
C55 C54 C53 120.1(3)
C55 C54 H54A 120.0
C53 C54 H54A 120.0
C54 C55 C56 120.4(3)
C54 C55 H55A 119.8
C56 C55 H55A 119.8
C55 C56 C57 120.0(3)
C55 C56 H56A 120.0
C57 C56 H56A 120.0
C56 C57 C52 119.6(2)
C56 C57 N6 124.6(2)
C52 C57 N6 115.8(2)
N6 C58 C59 127.6(2)
N6 C58 H58A 116.2
C59 C58 H58A 116.2
C60 C59 C64 120.5(2)
C60 C59 C58 117.0(2)
C64 C59 C58 122.5(2)
C61 C60 C59 121.3(3)
C61 C60 H60A 119.4
C59 C60 H60A 119.4
C60 C61 C62 118.9(3)
C60 C61 H61A 120.6
C62 C61 H61A 120.6
C63 C62 C61 121.4(3)
C63 C62 H62A 119.3
C61 C62 H62A 119.3
C62 C63 O12 117.6(2)
C62 C63 C64 121.2(3)
O12 C63 C64 121.0(2)
O11 C64 C63 120.7(2)
O11 C64 C59 122.5(2)
C63 C64 C59 116.8(2)
O10 C65 H65A 109.5
O10 C65 H65B 109.5
H65A C65 H65B 109.5
O10 C65 H65C 109.5
H65A C65 H65C 109.5
H65B C65 H65C 109.5
O12 C66 H66A 109.5
O12 C66 H66B 109.5
H66A C66 H66B 109.5
O12 C66 H66C 109.5
H66A C66 H66C 109.5
H66B C66 H66C 109.5
Yb2 O1S H1 104.3(15)
Yb2 O1S H2 119.2(18)
H1 O1S H2 104.51(15)
Yb2 O1S H2' 118.1(16)
H1 O1S H2' 104.51(15)

loop_
_geom_bond_atom_site_label_1
_geom_bond_atom_site_label_2
_geom_bond_distance
Yb1 O3 2.1759(18)
Yb1 O1 2.1910(17)
Yb1 O5 2.2747(17)
Yb1 O7 2.3078(17)
Yb1 N2 2.464(2)
Yb1 N4 2.480(2)
Yb1 N1 2.500(2)
Yb1 N3 2.515(2)
Yb1 C23 3.205(2)
Yb1 Yb2 3.78559(18)
Yb2 O9 2.1724(18)
Yb2 O11 2.1799(17)
Yb2 O7 2.2776(17)
Yb2 O5 2.3466(17)
Yb2 O1S 2.408(2)
Yb2 N5 2.455(2)
Yb2 N6 2.467(2)
Yb2 O8 3.056(2)
O1 C1 1.289(3)
O2 C2 1.385(4)
O2 C21 1.439(4)
O3 C20 1.294(3)
O4 C19 1.365(4)
O4 C22 1.421(3)
O5 C23 1.335(3)
O6 C24 1.376(3)
O6 C43 1.421(3)
O7 C42 1.334(3)
O8 C41 1.374(3)
O8 C44 1.435(3)
O9 C45 1.311(3)
O10 C46 1.359(3)
O10 C65 1.430(3)
O11 C64 1.305(3)
O12 C63 1.391(3)
O12 C66 1.437(4)
N1 C7 1.297(3)
N1 C8 1.424(3)
N2 C14 1.295(3)
N2 C13 1.420(3)
N3 C29 1.289(3)
N3 C30 1.425(3)
N4 C36 1.290(3)
N4 C35 1.420(3)
N5 C51 1.302(3)
N5 C52 1.428(3)
N6 C58 1.297(3)
N6 C57 1.424(3)
C1 C6 1.428(4)
C1 C2 1.437(4)
C2 C3 1.377(4)
C3 C4 1.400(5)
C3 H3A 0.9500
C4 C5 1.377(4)
C4 H4A 0.9500
C5 C6 1.419(4)
C5 H5A 0.9500
C6 C7 1.438(4)
C7 H7A 0.9500
C8 C9 1.394(4)
C8 C13 1.410(4)
C9 C10 1.397(4)
C9 H9A 0.9500
C10 C11 1.383(4)
C10 H10A 0.9500
C11 C12 1.400(4)
C11 H11A 0.9500
C12 C13 1.389(4)
C12 H12A 0.9500
C14 C15 1.445(4)
C14 H14A 0.9500
C15 C16 1.420(4)
C15 C20 1.423(4)
C16 C17 1.363(4)
C16 H16A 0.9500
C17 C18 1.411(4)
C17 H17A 0.9500
C18 C19 1.378(4)
C18 H18A 0.9500
C19 C20 1.434(4)
C21 H21A 0.9800
C21 H21B 0.9800
C21 H21C 0.9800
C22 H22A 0.9800
C22 H22B 0.9800
C22 H22C 0.9800
C23 C28 1.415(3)
C23 C24 1.411(3)
C24 C25 1.390(4)
C25 C26 1.402(4)
C25 H25A 0.9500
C26 C27 1.370(4)
C26 H26A 0.9500
C27 C28 1.410(3)
C27 H27A 0.9500
C28 C29 1.454(4)
C29 H29A 0.9500
C30 C31 1.399(4)
C30 C35 1.404(4)
C31 C32 1.388(4)
C31 H31A 0.9500
C32 C33 1.385(4)
C32 H32A 0.9500
C33 C34 1.391(4)
C33 H33A 0.9500
C34 C35 1.397(4)
C34 H34A 0.9500
C36 C37 1.455(4)
C36 H36A 0.9500
C37 C38 1.407(4)
C37 C42 1.412(4)
C38 C39 1.367(4)
C38 H38A 0.9500
C39 C40 1.402(4)
C39 H39A 0.9500
C40 C41 1.387(4)
C40 H40A 0.9500
C41 C42 1.416(3)
C43 H43A 0.9800
C43 H43B 0.9800
C43 H43C 0.9800
C44 H44A 0.9800
C44 H44B 0.9800
C44 H44C 0.9800
C45 C50 1.421(4)
C45 C46 1.429(4)
C46 C47 1.381(4)
C47 C48 1.393(4)
C47 H47A 0.9500
C48 C49 1.370(4)
C48 H48A 0.9500
C49 C50 1.417(4)
C49 H49A 0.9500
C50 C51 1.439(4)
C51 H51A 0.9500
C52 C53 1.394(4)
C52 C57 1.404(4)
C53 C54 1.389(4)
C53 H53A 0.9500
C54 C55 1.382(4)
C54 H54A 0.9500
C55 C56 1.387(4)
C55 H55A 0.9500
C56 C57 1.396(4)
C56 H56A 0.9500
C58 C59 1.440(4)
C58 H58A 0.9500
C59 C60 1.403(4)
C59 C64 1.429(4)
C60 C61 1.382(4)
C60 H60A 0.9500
C61 C62 1.397(4)
C61 H61A 0.9500
C62 C63 1.381(4)
C62 H62A 0.9500
C63 C64 1.423(4)
C65 H65A 0.9800
C65 H65B 0.9800
C65 H65C 0.9800
C66 H66A 0.9800
C66 H66B 0.9800
C66 H66C 0.9800
O1S H1 0.9580(10)
O1S H2 0.9580(10)
O1S H2' 0.9580(10)
